data_7104307
loop_
_publ_author_name
'Vital, Paulo'
'Hosseini, Masood'
'Shanmugham, M Sundaram'
'Gotfredsen, Charlotte H'
'Harris, Pernille'
'Tanner, David'

_publ_section_title
;
 Polycyclic alkaloids via transannular Mannich reactions.
;
_journal_issue 14
_journal_name_full 'Chemical communications (Cambridge, England)'
_journal_page_first 1888
_journal_page_last 1890
_journal_paper_doi 10.1039/b822955d
_journal_volume 34
_journal_year 2009
_chemical_formula_sum 'C17 H29 N O4'
_chemical_formula_weight 311.42
_chemical_name_systematic
;
?
;
_space_group_IT_number 2
_symmetry_cell_setting triclinic
_symmetry_space_group_name_Hall '-P 1'
_symmetry_space_group_name_H-M 'P -1'
_atom_sites_solution_hydrogens geom
_atom_sites_solution_primary direct
_atom_sites_solution_secondary difmap
_audit_creation_method SHELXL-97
_cell_angle_alpha 93.957(2)
_cell_angle_beta 91.847(2)
_cell_angle_gamma 96.174(2)
_cell_formula_units_Z 2
_cell_length_a 5.6851(7)
_cell_length_b 10.6061(12)
_cell_length_c 14.1542(16)
_cell_measurement_reflns_used 2216
_cell_measurement_temperature 120(2)
_cell_measurement_theta_max 27.207
_cell_measurement_theta_min 2.887
_cell_volume 845.80(17)
_computing_structure_refinement 'SHELXL-97 (Sheldrick, 1997)'
_computing_structure_solution 'SHELXS-97 (Sheldrick, 1990)'
_diffrn_ambient_temperature 120(2)
_diffrn_measured_fraction_theta_full 0.995
_diffrn_measured_fraction_theta_max 0.995
_diffrn_measurement_device_type 'Bruker SMART platform ccd'
_diffrn_measurement_method 'profile data from \w/2\q scans'
_diffrn_radiation_monochromator graphite
_diffrn_radiation_source 'fine-focus sealed tube'
_diffrn_radiation_type MoK\a
_diffrn_radiation_wavelength 0.71073
_diffrn_reflns_av_R_equivalents 0.1283
_diffrn_reflns_av_sigmaI/netI 0.1282
_diffrn_reflns_limit_h_max 7
_diffrn_reflns_limit_h_min -7
_diffrn_reflns_limit_k_max 14
_diffrn_reflns_limit_k_min -13
_diffrn_reflns_limit_l_max 18
_diffrn_reflns_limit_l_min -18
_diffrn_reflns_number 11580
_diffrn_reflns_theta_full 28.02
_diffrn_reflns_theta_max 28.02
_diffrn_reflns_theta_min 1.44
_exptl_absorpt_coefficient_mu 0.086
_exptl_absorpt_correction_type none
_exptl_crystal_colour colorless
_exptl_crystal_density_diffrn 1.223
_exptl_crystal_density_method 'not measured'
_exptl_crystal_description rod
_exptl_crystal_F_000 850
_exptl_crystal_size_max 0.38
_exptl_crystal_size_mid 0.1
_exptl_crystal_size_min 0.04
_refine_diff_density_max 0.406
_refine_diff_density_min -0.292
_refine_diff_density_rms 0.075
_refine_ls_extinction_method none
_refine_ls_goodness_of_fit_ref 0.873
_refine_ls_hydrogen_treatment constr
_refine_ls_matrix_type full
_refine_ls_number_parameters 202
_refine_ls_number_reflns 4082
_refine_ls_number_restraints 0
_refine_ls_restrained_S_all 0.873
_refine_ls_R_factor_all 0.1175
_refine_ls_R_factor_gt 0.0678
_refine_ls_shift/su_max 0.000
_refine_ls_shift/su_mean 0.000
_refine_ls_structure_factor_coef Fsqd
_refine_ls_weighting_details 'calc w=1/[\s^2^(Fo^2^)+(0.1024P)^2^+0.0000P] where P=(Fo^2^+2Fc^2^)/3'
_refine_ls_weighting_scheme calc
_refine_ls_wR_factor_gt 0.1484
_refine_ls_wR_factor_ref 0.1839
_reflns_number_gt 2593
_reflns_number_total 4082
_reflns_threshold_expression >2sigma(I)
_cod_data_source_file b822955d.txt
_cod_data_source_block mscy02m
_cod_original_formula_sum 'C17 H29 N1 O4'
_cod_database_code 7104307

loop_
_symmetry_equiv_pos_as_xyz
'x, y, z'
'-x, -y, -z'

loop_
_atom_site_label
_atom_site_type_symbol
_atom_site_fract_x
_atom_site_fract_y
_atom_site_fract_z
_atom_site_U_iso_or_equiv
_atom_site_adp_type
_atom_site_occupancy
_atom_site_symmetry_multiplicity
_atom_site_calc_flag
_atom_site_refinement_flags
_atom_site_disorder_assembly
_atom_site_disorder_group
N1 N 0.8929(3) 1.02752(19) 0.28325(15) 0.0180(4) Uani 1 1 d . . .
C2 C 0.9008(4) 0.9530(2) 0.36620(18) 0.0204(5) Uani 1 1 d . . .
H2A H 0.7559 0.8919 0.3641 0.025 Uiso 1 1 calc R . .
H2B H 0.8970 1.0113 0.4237 0.025 Uiso 1 1 calc R . .
C3 C 1.1156(4) 0.8789(2) 0.37591(19) 0.0242(6) Uani 1 1 d . . .
H3A H 1.2581 0.9406 0.3898 0.029 Uiso 1 1 calc R . .
H3B H 1.0950 0.8269 0.4311 0.029 Uiso 1 1 calc R . .
C4 C 1.1605(4) 0.7921(2) 0.29011(19) 0.0227(6) Uani 1 1 d . . .
H4A H 1.1791 0.8444 0.2350 0.027 Uiso 1 1 calc R . .
H4B H 1.3130 0.7576 0.3017 0.027 Uiso 1 1 calc R . .
C5 C 0.9749(4) 0.6821(2) 0.26349(18) 0.0203(5) Uani 1 1 d . . .
O5 O 0.7973(3) 0.66245(17) 0.30797(13) 0.0274(5) Uani 1 1 d . . .
C6 C 1.0250(4) 0.5972(2) 0.17806(19) 0.0231(6) Uani 1 1 d . . .
H6A H 1.1222 0.5315 0.1991 0.028 Uiso 1 1 calc R . .
H6B H 1.1198 0.6489 0.1343 0.028 Uiso 1 1 calc R . .
C7 C 0.8050(5) 0.5314(2) 0.12413(19) 0.0228(6) Uani 1 1 d . . .
H7A H 0.7087 0.4802 0.1677 0.027 Uiso 1 1 calc R . .
H7B H 0.8534 0.4727 0.0727 0.027 Uiso 1 1 calc R . .
C8 C 0.6538(4) 0.6253(2) 0.08134(18) 0.0186(5) Uani 1 1 d . . .
H8A H 0.6196 0.6891 0.1320 0.022 Uiso 1 1 calc R . .
H8B H 0.5009 0.5788 0.0573 0.022 Uiso 1 1 calc R . .
C9 C 0.7687(4) 0.6949(2) 0.00052(18) 0.0193(5) Uani 1 1 d . . .
H9A H 0.7808 0.6332 -0.0544 0.023 Uiso 1 1 calc R . .
H9B H 0.9311 0.7317 0.0212 0.023 Uiso 1 1 calc R . .
C10 C 0.6267(4) 0.8012(2) -0.03007(17) 0.0195(5) Uani 1 1 d . . .
H10A H 0.7193 0.8530 -0.0745 0.023 Uiso 1 1 calc R . .
H10B H 0.4776 0.7634 -0.0636 0.023 Uiso 1 1 calc R . .
C11 C 0.5704(4) 0.8851(2) 0.05443(17) 0.0148(5) Uani 1 1 d . . .
O11 O 0.3665(3) 0.89384(15) 0.07582(12) 0.0185(4) Uani 1 1 d . . .
C12 C 0.7741(4) 0.9550(2) 0.11423(17) 0.0162(5) Uani 1 1 d . . .
H12A H 0.8370 1.0315 0.0829 0.019 Uiso 1 1 calc R . .
H12B H 0.9025 0.8995 0.1194 0.019 Uiso 1 1 calc R . .
C13 C 0.6981(4) 0.9947(2) 0.21298(18) 0.0190(5) Uani 1 1 d . . .
H13A H 0.6076 1.0689 0.2089 0.023 Uiso 1 1 calc R . .
H13B H 0.5902 0.9243 0.2353 0.023 Uiso 1 1 calc R . .
C14 C 1.0113(4) 1.1453(2) 0.28107(17) 0.0166(5) Uani 1 1 d . . .
O14 O 0.9784(3) 1.21774(16) 0.21999(13) 0.0213(4) Uani 1 1 d . . .
O15 O 1.1690(3) 1.16986(15) 0.35498(12) 0.0200(4) Uani 1 1 d . . .
C16 C 1.2957(4) 1.2984(2) 0.37642(18) 0.0177(5) Uani 1 1 d . . .
C17 C 1.4436(4) 1.3398(2) 0.29413(19) 0.0214(6) Uani 1 1 d . . .
H17A H 1.5541 1.2771 0.2791 0.032 Uiso 1 1 calc R . .
H17B H 1.5328 1.4228 0.3116 0.032 Uiso 1 1 calc R . .
H17C H 1.3393 1.3460 0.2386 0.032 Uiso 1 1 calc R . .
C18 C 1.4520(5) 1.2804(3) 0.4613(2) 0.0284(6) Uani 1 1 d . . .
H18A H 1.3534 1.2548 0.5137 0.043 Uiso 1 1 calc R . .
H18B H 1.5499 1.3604 0.4805 0.043 Uiso 1 1 calc R . .
H18C H 1.5545 1.2141 0.4450 0.043 Uiso 1 1 calc R . .
C19 C 1.1160(4) 1.3900(3) 0.4010(2) 0.0271(6) Uani 1 1 d . . .
H19A H 1.0021 1.3896 0.3476 0.041 Uiso 1 1 calc R . .
H19B H 1.1976 1.4759 0.4144 0.041 Uiso 1 1 calc R . .
H19C H 1.0323 1.3636 0.4571 0.041 Uiso 1 1 calc R . .

loop_
_atom_site_aniso_label
_atom_site_aniso_U_11
_atom_site_aniso_U_22
_atom_site_aniso_U_33
_atom_site_aniso_U_23
_atom_site_aniso_U_13
_atom_site_aniso_U_12
N1 0.0176(10) 0.0183(10) 0.0164(11) -0.0017(8) -0.0012(8) -0.0033(8)
C2 0.0203(12) 0.0191(12) 0.0196(13) -0.0011(10) 0.0021(10) -0.0066(9)
C3 0.0216(12) 0.0232(13) 0.0257(15) 0.0044(11) -0.0041(11) -0.0066(10)
C4 0.0168(11) 0.0234(13) 0.0282(15) 0.0068(11) 0.0017(10) -0.0006(10)
C5 0.0213(12) 0.0184(12) 0.0219(14) 0.0051(10) 0.0036(10) 0.0021(10)
O5 0.0281(10) 0.0267(10) 0.0253(11) -0.0016(8) 0.0118(8) -0.0068(8)
C6 0.0235(12) 0.0245(13) 0.0229(14) 0.0025(11) 0.0041(10) 0.0089(10)
C7 0.0313(13) 0.0134(12) 0.0238(14) -0.0014(10) 0.0107(11) 0.0023(10)
C8 0.0182(11) 0.0151(11) 0.0212(13) -0.0042(10) 0.0062(10) -0.0020(9)
C9 0.0212(12) 0.0172(12) 0.0189(13) -0.0036(10) 0.0038(10) 0.0012(9)
C10 0.0211(12) 0.0190(12) 0.0174(13) -0.0043(10) -0.0027(10) 0.0028(10)
C11 0.0163(11) 0.0126(11) 0.0156(12) 0.0027(9) 0.0009(9) 0.0007(9)
O11 0.0125(8) 0.0204(9) 0.0223(10) 0.0005(7) 0.0004(7) 0.0007(6)
C12 0.0122(11) 0.0166(11) 0.0188(13) -0.0027(9) 0.0007(9) -0.0006(9)
C13 0.0144(11) 0.0203(12) 0.0199(13) -0.0059(10) 0.0000(9) -0.0050(9)
C14 0.0128(11) 0.0198(12) 0.0159(12) -0.0038(10) 0.0023(9) -0.0014(9)
O14 0.0213(9) 0.0202(9) 0.0220(10) 0.0031(7) -0.0022(7) -0.0003(7)
O15 0.0202(8) 0.0156(8) 0.0217(9) 0.0014(7) -0.0067(7) -0.0067(7)
C16 0.0131(11) 0.0144(11) 0.0231(13) -0.0040(9) 0.0021(9) -0.0066(9)
C17 0.0148(11) 0.0203(12) 0.0281(15) -0.0006(10) 0.0054(10) -0.0022(9)
C18 0.0229(13) 0.0297(15) 0.0289(16) 0.0018(12) -0.0075(11) -0.0112(11)
C19 0.0170(12) 0.0273(14) 0.0341(16) -0.0111(12) 0.0058(11) -0.0037(10)

loop_
_atom_type_symbol
_atom_type_description
_atom_type_scat_dispersion_real
_atom_type_scat_dispersion_imag
_atom_type_scat_source
C C 0.0033 0.0016 'International Tables Vol C Tables 4.2.6.8 and 6.1.1.4'
H H 0.0000 0.0000 'International Tables Vol C Tables 4.2.6.8 and 6.1.1.4'
O O 0.0106 0.0060 'International Tables Vol C Tables 4.2.6.8 and 6.1.1.4'
N N 0.0061 0.0033 'International Tables Vol C Tables 4.2.6.8 and 6.1.1.4'

loop_
_geom_angle_atom_site_label_1
_geom_angle_atom_site_label_2
_geom_angle_atom_site_label_3
_geom_angle
_geom_angle_site_symmetry_1
_geom_angle_site_symmetry_3
_geom_angle_publ_flag
C14 N1 C13 116.0(2) . . ?
C14 N1 C2 122.7(2) . . ?
C13 N1 C2 118.44(19) . . ?
N1 C2 C3 115.7(2) . . ?
C4 C3 C2 115.5(2) . . ?
C5 C4 C3 116.8(2) . . ?
O5 C5 C4 122.3(2) . . ?
O5 C5 C6 122.2(2) . . ?
C4 C5 C6 115.6(2) . . ?
C5 C6 C7 114.4(2) . . ?
C6 C7 C8 112.5(2) . . ?
C7 C8 C9 114.14(19) . . ?
C8 C9 C10 111.91(19) . . ?
C11 C10 C9 110.8(2) . . ?
O11 C11 C10 121.3(2) . . ?
O11 C11 C12 120.7(2) . . ?
C10 C11 C12 118.06(19) . . ?
C11 C12 C13 111.50(18) . . ?
N1 C13 C12 114.63(19) . . ?
O14 C14 O15 125.3(2) . . ?
O14 C14 N1 124.0(2) . . ?
O15 C14 N1 110.7(2) . . ?
C14 O15 C16 121.08(18) . . ?
O15 C16 C18 102.51(19) . . ?
O15 C16 C19 108.65(18) . . ?
C18 C16 C19 111.4(2) . . ?
O15 C16 C17 111.18(19) . . ?
C18 C16 C17 110.8(2) . . ?
C19 C16 C17 111.9(2) . . ?

loop_
_geom_bond_atom_site_label_1
_geom_bond_atom_site_label_2
_geom_bond_distance
_geom_bond_site_symmetry_2
_geom_bond_publ_flag
N1 C14 1.357(3) . ?
N1 C13 1.461(3) . ?
N1 C2 1.462(3) . ?
C2 C3 1.529(4) . ?
C3 C4 1.518(4) . ?
C4 C5 1.505(3) . ?
C5 O5 1.214(3) . ?
C5 C6 1.510(4) . ?
C6 C7 1.520(4) . ?
C7 C8 1.527(4) . ?
C8 C9 1.530(3) . ?
C9 C10 1.533(3) . ?
C10 C11 1.504(3) . ?
C11 O11 1.219(3) . ?
C11 C12 1.508(3) . ?
C12 C13 1.521(3) . ?
C14 O14 1.218(3) . ?
C14 O15 1.348(3) . ?
O15 C16 1.479(3) . ?
C16 C18 1.507(4) . ?
C16 C19 1.516(3) . ?
C16 C17 1.520(3) . ?

loop_
_cod_related_entry_id
_cod_related_entry_database
_cod_related_entry_code
1 ChemSpider 30653115
